data_4036335
loop_
_publ_author_name
'Sigalov, Mark'
'Shainyan, Bagrat'
'Chipanina, Nina'
'Oznobikhina, Larisa'
'Strashnikova, Natalia'
'Sterkhova, Irina'

_publ_section_title
;
 Molecular Structure and Photoinduced Intramolecular Hydrogen Bonding in
 2-Pyrrolylmethylidene Cycloalkanones.
;
_journal_issue 21
_journal_name_full 'The Journal of organic chemistry'
_journal_page_first 10521
_journal_page_last 10535
_journal_paper_doi 10.1021/acs.joc.5b01604
_journal_volume 80
_journal_year 2015
_chemical_formula_sum 'C15 H13 N O'
_chemical_formula_weight 223.26
_space_group_crystal_system monoclinic
_space_group_IT_number 14
_space_group_name_Hall '-P 2ybc'
_space_group_name_H-M_alt 'P 1 21/c 1'
_atom_sites_solution_hydrogens geom
_atom_sites_solution_primary direct
_atom_sites_solution_secondary difmap
_audit_creation_method SHELXL-2014/6
_cell_angle_alpha 90
_cell_angle_beta 104.976(2)
_cell_angle_gamma 90
_cell_formula_units_Z 4
_cell_length_a 8.3504(6)
_cell_length_b 15.7770(11)
_cell_length_c 8.8718(6)
_cell_measurement_temperature 100(2)
_cell_volume 1129.11(14)
_computing_cell_refinement 'Bruker SAINT'
_computing_data_collection 'Bruker APEX2'
_computing_data_reduction 'Bruker SAINT'
_computing_molecular_graphics 'Bruker SHELXTL'
_computing_publication_material 'Bruker SHELXTL'
_computing_structure_refinement 'SHELXL-2013 (Sheldrick, 2013)'
_computing_structure_solution 'SHELXS-97 (Sheldrick 2008)'
_diffrn_ambient_temperature 100(2)
_diffrn_measured_fraction_theta_full 0.999
_diffrn_measured_fraction_theta_max 0.997
_diffrn_radiation_type MoK\a
_diffrn_radiation_wavelength 0.71073
_diffrn_reflns_av_R_equivalents 0.0958
_diffrn_reflns_av_unetI/netI 0.0548
_diffrn_reflns_Laue_measured_fraction_full 0.999
_diffrn_reflns_Laue_measured_fraction_max 0.997
_diffrn_reflns_limit_h_max 11
_diffrn_reflns_limit_h_min -11
_diffrn_reflns_limit_k_max 22
_diffrn_reflns_limit_k_min -22
_diffrn_reflns_limit_l_max 12
_diffrn_reflns_limit_l_min -11
_diffrn_reflns_number 39692
_diffrn_reflns_point_group_measured_fraction_full 0.999
_diffrn_reflns_point_group_measured_fraction_max 0.997
_diffrn_reflns_theta_full 25.242
_diffrn_reflns_theta_max 30.104
_diffrn_reflns_theta_min 2.525
_exptl_absorpt_coefficient_mu 0.082
_exptl_absorpt_correction_T_max 0.994
_exptl_absorpt_correction_T_min 0.983
_exptl_absorpt_correction_type multi-scan
_exptl_crystal_colour yellow
_exptl_crystal_density_diffrn 1.313
_exptl_crystal_description cube
_exptl_crystal_F_000 472
_exptl_crystal_size_max 0.210
_exptl_crystal_size_mid 0.170
_exptl_crystal_size_min 0.070
_refine_diff_density_max 0.403
_refine_diff_density_min -0.246
_refine_diff_density_rms 0.060
_refine_ls_extinction_method none
_refine_ls_goodness_of_fit_ref 1.068
_refine_ls_hydrogen_treatment constr
_refine_ls_matrix_type full
_refine_ls_number_parameters 154
_refine_ls_number_reflns 3327
_refine_ls_number_restraints 0
_refine_ls_restrained_S_all 1.068
_refine_ls_R_factor_all 0.1060
_refine_ls_R_factor_gt 0.0600
_refine_ls_shift/su_max 0.000
_refine_ls_shift/su_mean 0.000
_refine_ls_structure_factor_coef Fsqd
_refine_ls_weighting_details 'w=1/[\s^2^(Fo^2^)+(0.0587P)^2^+0.7233P] where P=(Fo^2^+2Fc^2^)/3'
_refine_ls_weighting_scheme calc
_refine_ls_wR_factor_gt 0.1351
_refine_ls_wR_factor_ref 0.1521
_reflns_Friedel_coverage 0.000
_reflns_number_gt 2229
_reflns_number_total 3327
_reflns_threshold_expression 'I > 2\s(I)'
_cod_data_source_file jo5b01604_si_002.cif
_cod_data_source_block mo_Sigalov_8_0m
_cod_original_sg_symbol_H-M 'P 21/c'
_cod_database_code 4036335
_shelx_space_group_comment
;
The symmetry employed for this shelxl refinement is uniquely defined
by the following loop, which should always be used as a source of
symmetry information in preference to the above space-group names.
They are only intended as comments.
;
_shelx_estimated_absorpt_t_min 0.983
_shelx_estimated_absorpt_t_max 0.994
_shelxl_version_number 2014/6

loop_
_space_group_symop_operation_xyz
'x, y, z'
'-x, y+1/2, -z+1/2'
'-x, -y, -z'
'x, -y-1/2, z-1/2'

loop_
_atom_site_label
_atom_site_type_symbol
_atom_site_fract_x
_atom_site_fract_y
_atom_site_fract_z
_atom_site_U_iso_or_equiv
_atom_site_adp_type
_atom_site_occupancy
_atom_site_site_symmetry_order
_atom_site_calc_flag
_atom_site_refinement_flags_posn
_atom_site_refinement_flags_adp
O1 O 0.69332(15) 0.05029(8) -0.15653(14) 0.0243(3) Uani 1 1 d . .
N1 N 0.51466(18) 0.07520(9) 0.32838(17) 0.0210(3) Uani 1 1 d . .
H13 H 0.4654 0.0304 0.2841 0.025 Uiso 1 1 calc R U
C1 C 0.4866(2) 0.11200(11) 0.4564(2) 0.0228(4) Uani 1 1 d . .
H1 H 0.4121 0.0932 0.5109 0.027 Uiso 1 1 calc R U
C2 C 0.6336(2) 0.11975(10) 0.2787(2) 0.0186(4) Uani 1 1 d . .
C3 C 0.6769(2) 0.09395(10) 0.1393(2) 0.0188(4) Uani 1 1 d . .
H3 H 0.6042 0.0560 0.0761 0.023 Uiso 1 1 calc R U
C4 C 0.8087(2) 0.11724(10) 0.0873(2) 0.0180(4) Uani 1 1 d . .
C5 C 0.9493(2) 0.17221(11) 0.1765(2) 0.0202(4) Uani 1 1 d . .
H10 H 0.9537 0.1700 0.2868 0.024 Uiso 1 1 calc R U
H9 H 0.9289 0.2305 0.1421 0.024 Uiso 1 1 calc R U
C6 C 1.1148(2) 0.14345(11) 0.1526(2) 0.0214(4) Uani 1 1 d . .
H8 H 1.1987 0.1852 0.1977 0.026 Uiso 1 1 calc R U
H4 H 1.1463 0.0904 0.2076 0.026 Uiso 1 1 calc R U
C7 C 1.1110(2) 0.13131(10) -0.0163(2) 0.0205(4) Uani 1 1 d . .
C8 C 1.2507(2) 0.14607(11) -0.0705(2) 0.0264(4) Uani 1 1 d . .
H5 H 1.3467 0.1668 -0.0023 0.032 Uiso 1 1 calc R U
C9 C 1.2489(3) 0.13032(12) -0.2243(2) 0.0298(4) Uani 1 1 d . .
H2 H 1.3436 0.1402 -0.2584 0.036 Uiso 1 1 calc R U
C10 C 0.9660(2) 0.10125(10) -0.1215(2) 0.0191(4) Uani 1 1 d . .
C11 C 0.8133(2) 0.08620(10) -0.0691(2) 0.0189(4) Uani 1 1 d . .
C12 C 0.9651(2) 0.08575(11) -0.2768(2) 0.0229(4) Uani 1 1 d . .
H7 H 0.8692 0.0658 -0.3462 0.027 Uiso 1 1 calc R U
C13 C 1.1060(2) 0.09978(12) -0.3283(2) 0.0281(4) Uani 1 1 d . .
H6 H 1.1051 0.0889 -0.4315 0.034 Uiso 1 1 calc R U
C14 C 0.6794(2) 0.18741(11) 0.3819(2) 0.0209(4) Uani 1 1 d . .
H11 H 0.7576 0.2287 0.3778 0.025 Uiso 1 1 calc R U
C15 C 0.5873(2) 0.18226(11) 0.4927(2) 0.0223(4) Uani 1 1 d . .
H12 H 0.5929 0.2193 0.5754 0.027 Uiso 1 1 calc R U

loop_
_atom_site_aniso_label
_atom_site_aniso_U_11
_atom_site_aniso_U_22
_atom_site_aniso_U_33
_atom_site_aniso_U_23
_atom_site_aniso_U_13
_atom_site_aniso_U_12
O1 0.0256(7) 0.0217(6) 0.0215(6) -0.0037(5) -0.0013(5) -0.0040(5)
N1 0.0200(7) 0.0177(7) 0.0230(8) -0.0032(6) 0.0015(6) -0.0033(5)
C1 0.0208(8) 0.0240(9) 0.0228(9) -0.0009(7) 0.0039(7) 0.0000(7)
C2 0.0182(8) 0.0148(7) 0.0196(8) 0.0013(6) -0.0008(6) 0.0001(6)
C3 0.0207(8) 0.0122(7) 0.0192(8) -0.0008(6) -0.0024(7) 0.0001(6)
C4 0.0201(8) 0.0122(7) 0.0186(8) 0.0005(6) -0.0004(6) 0.0014(6)
C5 0.0215(8) 0.0156(8) 0.0201(9) -0.0018(7) -0.0007(7) -0.0022(6)
C6 0.0183(8) 0.0172(8) 0.0252(9) -0.0020(7) -0.0008(7) -0.0018(6)
C7 0.0218(9) 0.0118(7) 0.0256(9) 0.0025(7) 0.0019(7) 0.0028(6)
C8 0.0218(9) 0.0204(9) 0.0353(11) 0.0041(8) 0.0046(8) 0.0023(7)
C9 0.0289(10) 0.0260(10) 0.0378(11) 0.0051(9) 0.0144(9) 0.0041(8)
C10 0.0232(8) 0.0111(7) 0.0218(9) 0.0020(6) 0.0034(7) 0.0038(6)
C11 0.0217(8) 0.0106(7) 0.0207(9) 0.0012(6) -0.0014(7) 0.0014(6)
C12 0.0287(9) 0.0142(8) 0.0233(9) 0.0020(7) 0.0022(7) 0.0039(7)
C13 0.0367(11) 0.0234(9) 0.0256(10) 0.0047(8) 0.0109(8) 0.0074(8)
C14 0.0229(9) 0.0153(8) 0.0212(9) -0.0021(7) -0.0003(7) -0.0020(6)
C15 0.0250(9) 0.0194(8) 0.0189(9) -0.0042(7) -0.0009(7) 0.0015(7)

loop_
_atom_type_symbol
_atom_type_description
_atom_type_scat_dispersion_real
_atom_type_scat_dispersion_imag
_atom_type_scat_source
C C 0.0033 0.0016 'International Tables Vol C Tables 4.2.6.8 and 6.1.1.4'
H H 0.0000 0.0000 'International Tables Vol C Tables 4.2.6.8 and 6.1.1.4'
N N 0.0061 0.0033 'International Tables Vol C Tables 4.2.6.8 and 6.1.1.4'
O O 0.0106 0.0060 'International Tables Vol C Tables 4.2.6.8 and 6.1.1.4'

loop_
_geom_angle_atom_site_label_1
_geom_angle_atom_site_label_2
_geom_angle_atom_site_label_3
_geom_angle
C1 N1 C2 110.25(15)
C1 N1 H13 124.9
C2 N1 H13 124.9
N1 C1 C15 108.35(16)
N1 C1 H1 125.8
C15 C1 H1 125.8
N1 C2 C14 106.17(15)
N1 C2 C3 119.61(15)
C14 C2 C3 134.12(16)
C4 C3 C2 128.84(16)
C4 C3 H3 115.6
C2 C3 H3 115.6
C3 C4 C11 116.84(15)
C3 C4 C5 124.73(16)
C11 C4 C5 118.44(15)
C4 C5 C6 111.56(14)
C4 C5 H10 109.3
C6 C5 H10 109.3
C4 C5 H9 109.3
C6 C5 H9 109.3
H10 C5 H9 108.0
C7 C6 C5 113.01(14)
C7 C6 H8 109.0
C5 C6 H8 109.0
C7 C6 H4 109.0
C5 C6 H4 109.0
H8 C6 H4 107.8
C8 C7 C10 118.79(17)
C8 C7 C6 121.29(16)
C10 C7 C6 119.88(16)
C9 C8 C7 120.95(18)
C9 C8 H5 119.5
C7 C8 H5 119.5
C8 C9 C13 120.29(19)
C8 C9 H2 119.9
C13 C9 H2 119.9
C12 C10 C7 119.87(17)
C12 C10 C11 119.67(15)
C7 C10 C11 120.46(16)
O1 C11 C4 121.78(16)
O1 C11 C10 119.95(16)
C4 C11 C10 118.25(14)
C13 C12 C10 120.55(17)
C13 C12 H7 119.7
C10 C12 H7 119.7
C12 C13 C9 119.53(18)
C12 C13 H6 120.2
C9 C13 H6 120.2
C2 C14 C15 108.03(15)
C2 C14 H11 126.0
C15 C14 H11 126.0
C1 C15 C14 107.20(16)
C1 C15 H12 126.4
C14 C15 H12 126.4

loop_
_geom_bond_atom_site_label_1
_geom_bond_atom_site_label_2
_geom_bond_distance
O1 C11 1.235(2)
N1 C1 1.349(2)
N1 C2 1.379(2)
N1 H13 0.8600
C1 C15 1.378(2)
C1 H1 0.9300
C2 C14 1.394(2)
C2 C3 1.434(3)
C3 C4 1.350(2)
C3 H3 0.9300
C4 C11 1.481(2)
C4 C5 1.509(2)
C5 C6 1.521(2)
C5 H10 0.9700
C5 H9 0.9700
C6 C7 1.502(3)
C6 H8 0.9700
C6 H4 0.9700
C7 C8 1.392(3)
C7 C10 1.406(2)
C8 C9 1.383(3)
C8 H5 0.9300
C9 C13 1.393(3)
C9 H2 0.9300
C10 C12 1.397(3)
C10 C11 1.485(2)
C12 C13 1.385(3)
C12 H7 0.9300
C13 H6 0.9300
C14 C15 1.399(3)
C14 H11 0.9300
C15 H12 0.9300

loop_
_geom_hbond_atom_site_label_D
_geom_hbond_atom_site_label_H
_geom_hbond_atom_site_label_A
_geom_hbond_distance_DH
_geom_hbond_distance_HA
_geom_hbond_distance_DA
_geom_hbond_angle_DHA
_geom_hbond_site_symmetry_A
N1 H13 O1 0.86 1.97 2.8093(18) 164.7 3_655
N1 H13 O1 0.86 1.97 2.8093(18) 164.7 3_655
N1 H13 O1 0.86 1.97 2.8093(18) 164.7 3_655
N1 H13 O1 0.86 1.97 2.8093(18) 164.7 3_655

loop_
_geom_torsion_atom_site_label_1
_geom_torsion_atom_site_label_2
_geom_torsion_atom_site_label_3
_geom_torsion_atom_site_label_4
_geom_torsion
C2 N1 C1 C15 0.3(2)
C1 N1 C2 C14 -0.26(19)
C1 N1 C2 C3 -177.00(15)
N1 C2 C3 C4 -165.84(16)
C14 C2 C3 C4 18.5(3)
C2 C3 C4 C11 -174.55(15)
C2 C3 C4 C5 5.3(3)
C3 C4 C5 C6 142.68(17)
C11 C4 C5 C6 -37.5(2)
C4 C5 C6 C7 49.7(2)
C5 C6 C7 C8 148.22(16)
C5 C6 C7 C10 -34.4(2)
C10 C7 C8 C9 -1.0(3)
C6 C7 C8 C9 176.42(16)
C7 C8 C9 C13 0.4(3)
C8 C7 C10 C12 0.8(2)
C6 C7 C10 C12 -176.66(15)
C8 C7 C10 C11 -178.88(15)
C6 C7 C10 C11 3.6(2)
C3 C4 C11 O1 9.3(2)
C5 C4 C11 O1 -170.59(15)
C3 C4 C11 C10 -172.33(14)
C5 C4 C11 C10 7.8(2)
C12 C10 C11 O1 9.1(2)
C7 C10 C11 O1 -171.22(15)
C12 C10 C11 C4 -169.37(14)
C7 C10 C11 C4 10.3(2)
C7 C10 C12 C13 0.0(2)
C11 C10 C12 C13 179.68(15)
C10 C12 C13 C9 -0.6(3)
C8 C9 C13 C12 0.4(3)
N1 C2 C14 C15 0.16(19)
C3 C2 C14 C15 176.21(18)
N1 C1 C15 C14 -0.17(19)
C2 C14 C15 C1 0.00(19)
